data_4121549
loop_
_publ_author_name
'Hicks, Jamie'
'Hoyer, Chad E.'
'Moubaraki, Boujemaa'
'Manni, Giovanni Li'
'Carter, Emma'
'Murphy, Damien M.'
'Murray, Keith S.'
'Gagliardi, Laura'
'Jones, Cameron'

_publ_section_title
;
 A two-coordinate manganese(0) complex with an unsupported mn-mg bond:
 allowing access to low coordinate homo- and heterobimetallic compounds.
;
_journal_issue 14
_journal_name_full 'Journal of the American Chemical Society'
_journal_page_first 5283
_journal_page_last 5286
_journal_paper_doi 10.1021/ja5021348
_journal_volume 136
_journal_year 2014
_chemical_formula_sum 'C86 H102 Mn2 N2 Si2'
_chemical_formula_weight 1329.76
_chemical_name_systematic
; 
 ? 
;
_space_group_IT_number 2
_symmetry_cell_setting triclinic
_symmetry_space_group_name_Hall '-P 1'
_symmetry_space_group_name_H-M 'P -1'
_atom_sites_solution_hydrogens geom
_atom_sites_solution_primary direct
_atom_sites_solution_secondary difmap
_audit_creation_method SHELXL-97
_cell_angle_alpha 79.351(4)
_cell_angle_beta 79.778(4)
_cell_angle_gamma 81.150(4)
_cell_formula_units_Z 2
_cell_length_a 13.5142(7)
_cell_length_b 15.1264(7)
_cell_length_c 19.1617(11)
_cell_measurement_temperature 123(2)
_cell_volume 3758.7(3)
_computing_structure_refinement 'SHELXL-97 (Sheldrick, 1997)'
_computing_structure_solution 'SHELXS-97 (Sheldrick, 1990)'
_diffrn_ambient_temperature 123(2)
_diffrn_measured_fraction_theta_full 0.988
_diffrn_measured_fraction_theta_max 0.988
_diffrn_measurement_device_type 'Bruker Apex X8'
_diffrn_radiation_monochromator graphite
_diffrn_radiation_source 'fine-focus sealed tube'
_diffrn_radiation_type MoK\a
_diffrn_radiation_wavelength 0.71073
_diffrn_reflns_av_R_equivalents 0.0614
_diffrn_reflns_av_sigmaI/netI 0.1306
_diffrn_reflns_limit_h_max 15
_diffrn_reflns_limit_h_min -16
_diffrn_reflns_limit_k_max 18
_diffrn_reflns_limit_k_min -17
_diffrn_reflns_limit_l_max 23
_diffrn_reflns_limit_l_min -22
_diffrn_reflns_number 24153
_diffrn_reflns_theta_full 25.50
_diffrn_reflns_theta_max 25.50
_diffrn_reflns_theta_min 2.94
_exptl_absorpt_coefficient_mu 0.412
_exptl_absorpt_correction_T_max 0.959
_exptl_absorpt_correction_T_min 0.902
_exptl_absorpt_correction_type multi-scan
_exptl_absorpt_process_details 'Sortav (Blessing)'
_exptl_crystal_colour red-purple
_exptl_crystal_density_diffrn 1.175
_exptl_crystal_density_method 'not measured'
_exptl_crystal_description block
_exptl_crystal_F_000 1420
_exptl_crystal_size_max 0.25
_exptl_crystal_size_mid 0.12
_exptl_crystal_size_min 0.10
_refine_diff_density_max 1.201
_refine_diff_density_min -0.507
_refine_diff_density_rms 0.070
_refine_ls_extinction_method none
_refine_ls_goodness_of_fit_ref 1.057
_refine_ls_hydrogen_treatment constr
_refine_ls_matrix_type full
_refine_ls_number_parameters 819
_refine_ls_number_reflns 13843
_refine_ls_number_restraints 6
_refine_ls_restrained_S_all 1.070
_refine_ls_R_factor_all 0.1079
_refine_ls_R_factor_gt 0.0623
_refine_ls_shift/su_max 0.001
_refine_ls_shift/su_mean 0.000
_refine_ls_structure_factor_coef Fsqd
_refine_ls_weighting_details 'calc w=1/[\s^2^(Fo^2^)+(0.0414P)^2^+0.4249P] where P=(Fo^2^+2Fc^2^)/3'
_refine_ls_weighting_scheme calc
_refine_ls_wR_factor_gt 0.1261
_refine_ls_wR_factor_ref 0.1518
_reflns_number_gt 8954
_reflns_number_total 13843
_reflns_threshold_expression >2sigma(I)
_cod_data_source_file ja5021348_si_003.cif
_cod_data_source_block compound2
_cod_depositor_comments 'Adding full bibliography for 4121549--4121556.cif.'
_cod_original_sg_symbol_H-M P-1
_cod_database_code 4121549

loop_
_symmetry_equiv_pos_as_xyz
'x, y, z'
'-x, -y, -z'

loop_
_atom_site_label
_atom_site_type_symbol
_atom_site_fract_x
_atom_site_fract_y
_atom_site_fract_z
_atom_site_U_iso_or_equiv
_atom_site_adp_type
_atom_site_occupancy
_atom_site_symmetry_multiplicity
_atom_site_calc_flag
_atom_site_refinement_flags
_atom_site_disorder_assembly
_atom_site_disorder_group
Mn1 Mn 0.80667(5) 0.61520(3) 0.28423(3) 0.02622(16) Uani 1 1 d . . .
Mn2 Mn 0.84982(5) 0.79086(3) 0.25153(3) 0.02564(16) Uani 1 1 d . . .
Si1 Si 0.79113(8) 0.47610(6) 0.17294(5) 0.0184(2) Uani 1 1 d . . .
Si2 Si 0.85095(8) 0.95281(6) 0.34331(5) 0.0224(2) Uani 1 1 d . . .
N1 N 0.7852(2) 0.49557(16) 0.25952(13) 0.0185(7) Uani 1 1 d . . .
N2 N 0.8258(2) 0.92065(17) 0.26741(14) 0.0212(7) Uani 1 1 d . . .
C1 C 0.7626(3) 0.42967(19) 0.32246(16) 0.0147(7) Uani 1 1 d . . .
C2 C 0.8407(3) 0.3715(2) 0.35380(16) 0.0179(8) Uani 1 1 d . . .
C3 C 0.8169(3) 0.3092(2) 0.41526(17) 0.0196(8) Uani 1 1 d . . .
H3 H 0.8701 0.2682 0.4339 0.023 Uiso 1 1 calc R . .
C4 C 0.7181(3) 0.3046(2) 0.45060(17) 0.0217(8) Uani 1 1 d . . .
C5 C 0.6418(3) 0.3660(2) 0.42252(17) 0.0206(8) Uani 1 1 d . . .
H5 H 0.5741 0.3661 0.4467 0.025 Uiso 1 1 calc R . .
C6 C 0.6630(3) 0.4279(2) 0.35895(17) 0.0177(8) Uani 1 1 d . . .
C7 C 0.6946(3) 0.2384(2) 0.51983(17) 0.0234(8) Uani 1 1 d . . .
H7 H 0.6201 0.2491 0.5370 0.028 Uiso 1 1 calc R . .
C8 C 0.7493(3) 0.2532(2) 0.57890(19) 0.0348(10) Uani 1 1 d . . .
H8A H 0.8225 0.2376 0.5654 0.052 Uiso 1 1 calc R . .
H8B H 0.7258 0.2147 0.6240 0.052 Uiso 1 1 calc R . .
H8C H 0.7349 0.3170 0.5853 0.052 Uiso 1 1 calc R . .
C9 C 0.7204(4) 0.1399(2) 0.5081(2) 0.0386(11) Uani 1 1 d . . .
H9A H 0.6828 0.1295 0.4717 0.058 Uiso 1 1 calc R . .
H9B H 0.7017 0.0997 0.5534 0.058 Uiso 1 1 calc R . .
H9C H 0.7933 0.1273 0.4917 0.058 Uiso 1 1 calc R . .
C10 C 0.9503(3) 0.3878(2) 0.32614(17) 0.0170(7) Uani 1 1 d . . .
H10 H 0.9572 0.4022 0.2726 0.020 Uiso 1 1 calc R . .
C11 C 0.9712(3) 0.4723(2) 0.35226(17) 0.0179(8) Uani 1 1 d . . .
C12 C 0.9101(3) 0.5091(2) 0.40789(18) 0.0253(9) Uani 1 1 d . . .
H12 H 0.8499 0.4837 0.4298 0.030 Uiso 1 1 calc R . .
C13 C 0.9345(3) 0.5827(2) 0.4328(2) 0.0321(9) Uani 1 1 d . . .
H13 H 0.8909 0.6069 0.4712 0.039 Uiso 1 1 calc R . .
C14 C 1.0210(3) 0.6200(2) 0.4022(2) 0.0326(10) Uani 1 1 d . . .
H14 H 1.0386 0.6692 0.4199 0.039 Uiso 1 1 calc R . .
C15 C 1.0824(3) 0.5857(2) 0.3453(2) 0.0318(10) Uani 1 1 d . . .
H15 H 1.1421 0.6121 0.3233 0.038 Uiso 1 1 calc R . .
C16 C 1.0577(3) 0.5128(2) 0.32004(18) 0.0239(8) Uani 1 1 d . . .
H16 H 1.1001 0.4903 0.2804 0.029 Uiso 1 1 calc R . .
C17 C 1.0296(3) 0.3079(2) 0.34392(18) 0.0221(8) Uani 1 1 d . . .
C18 C 1.0620(3) 0.2868(2) 0.41080(18) 0.0244(8) Uani 1 1 d . . .
H18 H 1.0332 0.3228 0.4468 0.029 Uiso 1 1 calc R . .
C19 C 1.1354(3) 0.2144(2) 0.4257(2) 0.0335(10) Uani 1 1 d . . .
H19 H 1.1560 0.2008 0.4718 0.040 Uiso 1 1 calc R . .
C20 C 1.1784(3) 0.1623(2) 0.3744(2) 0.0392(11) Uani 1 1 d . . .
H20 H 1.2294 0.1132 0.3847 0.047 Uiso 1 1 calc R . .
C21 C 1.1476(3) 0.1812(2) 0.3074(2) 0.0404(11) Uani 1 1 d . . .
H21 H 1.1766 0.1448 0.2717 0.049 Uiso 1 1 calc R . .
C22 C 1.0738(3) 0.2538(2) 0.2932(2) 0.0301(9) Uani 1 1 d . . .
H22 H 1.0531 0.2668 0.2471 0.036 Uiso 1 1 calc R . .
C23 C 0.5788(3) 0.49989(19) 0.33308(17) 0.0169(7) Uani 1 1 d . . .
H23 H 0.5929 0.5092 0.2794 0.020 Uiso 1 1 calc R . .
C24 C 0.5836(3) 0.5916(2) 0.35461(17) 0.0194(8) Uani 1 1 d . . .
C25 C 0.5377(3) 0.6704(2) 0.31700(18) 0.0238(8) Uani 1 1 d . . .
H25 H 0.5061 0.6666 0.2773 0.029 Uiso 1 1 calc R . .
C26 C 0.5373(3) 0.7536(2) 0.33613(18) 0.0238(8) Uani 1 1 d . . .
H26 H 0.5054 0.8066 0.3099 0.029 Uiso 1 1 calc R . .
C27 C 0.5834(3) 0.7604(2) 0.39357(19) 0.0250(8) Uani 1 1 d . . .
H27 H 0.5833 0.8181 0.4066 0.030 Uiso 1 1 calc R . .
C28 C 0.6292(3) 0.6838(2) 0.43175(19) 0.0271(9) Uani 1 1 d . . .
H28 H 0.6603 0.6884 0.4715 0.033 Uiso 1 1 calc R . .
C29 C 0.6301(3) 0.5988(2) 0.41195(17) 0.0239(8) Uani 1 1 d . . .
H29 H 0.6628 0.5460 0.4379 0.029 Uiso 1 1 calc R . .
C30 C 0.4728(3) 0.4703(2) 0.35409(17) 0.0211(8) Uani 1 1 d . . .
C31 C 0.3968(3) 0.5120(2) 0.40007(18) 0.0229(8) Uani 1 1 d . . .
H31 H 0.4098 0.5603 0.4212 0.028 Uiso 1 1 calc R . .
C32 C 0.3010(3) 0.4830(2) 0.41546(19) 0.0275(9) Uani 1 1 d . . .
H32 H 0.2486 0.5128 0.4462 0.033 Uiso 1 1 calc R . .
C33 C 0.2817(3) 0.4116(2) 0.3866(2) 0.0317(9) Uani 1 1 d . . .
H33 H 0.2164 0.3920 0.3975 0.038 Uiso 1 1 calc R . .
C34 C 0.3574(3) 0.3691(2) 0.3421(2) 0.0321(10) Uani 1 1 d . . .
H34 H 0.3449 0.3189 0.3230 0.039 Uiso 1 1 calc R . .
C35 C 0.4518(3) 0.3988(2) 0.32485(19) 0.0268(9) Uani 1 1 d . . .
H35 H 0.5029 0.3701 0.2927 0.032 Uiso 1 1 calc R . .
C36 C 0.7889(3) 0.5930(2) 0.11656(18) 0.0246(8) Uani 1 1 d . . .
H36 H 0.8379 0.6243 0.1336 0.030 Uiso 1 1 calc R . .
C37 C 0.6850(3) 0.6511(2) 0.12868(19) 0.0308(10) Uani 1 1 d . . .
H37A H 0.6907 0.7134 0.1042 0.046 Uiso 1 1 calc R . .
H37B H 0.6633 0.6510 0.1803 0.046 Uiso 1 1 calc R . .
H37C H 0.6351 0.6259 0.1093 0.046 Uiso 1 1 calc R . .
C38 C 0.8240(3) 0.5954(2) 0.03525(17) 0.0307(9) Uani 1 1 d . . .
H38A H 0.7769 0.5671 0.0155 0.046 Uiso 1 1 calc R . .
H38B H 0.8921 0.5621 0.0272 0.046 Uiso 1 1 calc R . .
H38C H 0.8253 0.6584 0.0114 0.046 Uiso 1 1 calc R . .
C39 C 0.6803(3) 0.4188(2) 0.16179(18) 0.0269(9) Uani 1 1 d . . .
H39 H 0.6183 0.4498 0.1885 0.032 Uiso 1 1 calc R . .
C40 C 0.6608(3) 0.4274(2) 0.08372(18) 0.0296(9) Uani 1 1 d . . .
H40A H 0.7229 0.4050 0.0539 0.044 Uiso 1 1 calc R . .
H40B H 0.6405 0.4912 0.0650 0.044 Uiso 1 1 calc R . .
H40C H 0.6067 0.3917 0.0827 0.044 Uiso 1 1 calc R . .
C41 C 0.6890(3) 0.3179(2) 0.19734(18) 0.0282(9) Uani 1 1 d . . .
H41A H 0.6268 0.2929 0.1958 0.042 Uiso 1 1 calc R . .
H41B H 0.6988 0.3130 0.2474 0.042 Uiso 1 1 calc R . .
H41C H 0.7470 0.2838 0.1713 0.042 Uiso 1 1 calc R . .
C42 C 0.9135(3) 0.4029(2) 0.14399(17) 0.0221(8) Uani 1 1 d . . .
H42 H 0.9210 0.3520 0.1850 0.027 Uiso 1 1 calc R . .
C43 C 0.9210(3) 0.3577(2) 0.07774(19) 0.0311(9) Uani 1 1 d . . .
H43A H 0.9141 0.4044 0.0354 0.047 Uiso 1 1 calc R . .
H43B H 0.8667 0.3192 0.0851 0.047 Uiso 1 1 calc R . .
H43C H 0.9869 0.3205 0.0703 0.047 Uiso 1 1 calc R . .
C44 C 1.0068(3) 0.4540(2) 0.13632(19) 0.0287(9) Uani 1 1 d . . .
H44A H 1.0682 0.4102 0.1378 0.043 Uiso 1 1 calc R . .
H44B H 0.9984 0.4887 0.1759 0.043 Uiso 1 1 calc R . .
H44C H 1.0128 0.4954 0.0904 0.043 Uiso 1 1 calc R . .
C45 C 0.8032(3) 0.98563(19) 0.20636(17) 0.0190(8) Uani 1 1 d . . .
C46 C 0.7025(3) 1.0153(2) 0.19410(16) 0.0202(8) Uani 1 1 d . . .
C47 C 0.6838(3) 1.0807(2) 0.13442(17) 0.0242(8) Uani 1 1 d . . .
H47 H 0.6158 1.0996 0.1265 0.029 Uiso 1 1 calc R . .
C48 C 0.7613(3) 1.1189(2) 0.08658(17) 0.0218(8) Uani 1 1 d . . .
C49 C 0.8598(3) 1.0865(2) 0.09756(18) 0.0239(8) Uani 1 1 d . . .
H49 H 0.9140 1.1105 0.0645 0.029 Uiso 1 1 calc R . .
C50 C 0.8824(3) 1.0202(2) 0.15513(17) 0.0209(8) Uani 1 1 d . . .
C51 C 0.7380(3) 1.1899(2) 0.02287(18) 0.0292(9) Uani 1 1 d . . .
H51A H 0.6902 1.2399 0.0397 0.044 Uiso 1 1 calc R . .
H51B H 0.7080 1.1627 -0.0097 0.044 Uiso 1 1 calc R . .
H51C H 0.8008 1.2129 -0.0026 0.044 Uiso 1 1 calc R . .
C52 C 0.6134(3) 0.9780(2) 0.24513(18) 0.0218(8) Uani 1 1 d . . .
H52 H 0.6410 0.9184 0.2713 0.026 Uiso 1 1 calc R . .
C53 C 0.5354(3) 0.9575(2) 0.20339(18) 0.0249(9) Uani 1 1 d . . .
C54 C 0.5616(3) 0.8874(2) 0.1632(2) 0.0344(10) Uani 1 1 d . . .
H54 H 0.6275 0.8544 0.1620 0.041 Uiso 1 1 calc R . .
C55 C 0.4944(4) 0.8644(3) 0.1247(2) 0.0515(13) Uani 1 1 d . . .
H55 H 0.5141 0.8160 0.0978 0.062 Uiso 1 1 calc R . .
C56 C 0.3986(4) 0.9122(3) 0.1256(3) 0.0575(14) Uani 1 1 d . . .
H56 H 0.3518 0.8967 0.0997 0.069 Uiso 1 1 calc R . .
C57 C 0.3719(4) 0.9819(3) 0.1643(3) 0.0553(14) Uani 1 1 d . . .
H57 H 0.3063 1.0152 0.1646 0.066 Uiso 1 1 calc R . .
C58 C 0.4390(3) 1.0048(2) 0.2031(2) 0.0381(11) Uani 1 1 d . . .
H58 H 0.4188 1.0534 0.2298 0.046 Uiso 1 1 calc R . .
C59 C 0.5671(3) 1.0363(2) 0.30218(17) 0.0202(8) Uani 1 1 d . . .
C60 C 0.4926(3) 1.0051(2) 0.35769(19) 0.0253(8) Uani 1 1 d . . .
H60 H 0.4687 0.9492 0.3577 0.030 Uiso 1 1 calc R . .
C61 C 0.4530(3) 1.0541(2) 0.41281(19) 0.0317(9) Uani 1 1 d . . .
H61 H 0.4031 1.0311 0.4504 0.038 Uiso 1 1 calc R . .
C62 C 0.4855(3) 1.1360(2) 0.41372(19) 0.0325(10) Uani 1 1 d . . .
H62 H 0.4575 1.1703 0.4510 0.039 Uiso 1 1 calc R . .
C63 C 0.5595(3) 1.1670(2) 0.3590(2) 0.0335(10) Uani 1 1 d . . .
H63 H 0.5835 1.2228 0.3593 0.040 Uiso 1 1 calc R . .
C64 C 0.5993(3) 1.1185(2) 0.30426(19) 0.0275(9) Uani 1 1 d . . .
H64 H 0.6497 1.1416 0.2672 0.033 Uiso 1 1 calc R . .
C65 C 0.9911(3) 0.9792(2) 0.16415(18) 0.0223(8) Uani 1 1 d . . .
H65 H 0.9967 0.9766 0.2158 0.027 Uiso 1 1 calc R . .
C66 C 1.0718(3) 1.0360(2) 0.12030(18) 0.0224(8) Uani 1 1 d . . .
C67 C 1.0817(3) 1.1180(2) 0.14002(19) 0.0256(8) Uani 1 1 d . . .
H67 H 1.0372 1.1380 0.1798 0.031 Uiso 1 1 calc R . .
C68 C 1.1547(3) 1.1704(2) 0.1030(2) 0.0313(9) Uani 1 1 d . . .
H68 H 1.1600 1.2261 0.1174 0.038 Uiso 1 1 calc R . .
C69 C 1.2203(3) 1.1425(2) 0.0449(2) 0.0303(9) Uani 1 1 d . . .
H69 H 1.2712 1.1786 0.0198 0.036 Uiso 1 1 calc R . .
C70 C 1.2118(3) 1.0621(2) 0.02334(19) 0.0300(9) Uani 1 1 d . . .
H70 H 1.2558 1.0428 -0.0170 0.036 Uiso 1 1 calc R . .
C71 C 1.1372(3) 1.0095(2) 0.06179(18) 0.0277(9) Uani 1 1 d . . .
H71 H 1.1315 0.9540 0.0472 0.033 Uiso 1 1 calc R . .
C72 C 1.0108(3) 0.8811(2) 0.14982(17) 0.0222(8) Uani 1 1 d . . .
C73 C 1.0824(3) 0.8192(2) 0.18345(19) 0.0302(9) Uani 1 1 d . . .
H73 H 1.1154 0.8372 0.2174 0.036 Uiso 1 1 calc R . .
C74 C 1.1062(3) 0.7314(2) 0.1680(2) 0.0355(10) Uani 1 1 d . . .
H74 H 1.1557 0.6901 0.1907 0.043 Uiso 1 1 calc R . .
C75 C 1.0573(4) 0.7047(2) 0.1195(2) 0.0406(11) Uani 1 1 d . . .
H75 H 1.0728 0.6447 0.1091 0.049 Uiso 1 1 calc R . .
C76 C 0.9863(3) 0.7646(2) 0.0863(2) 0.0354(10) Uani 1 1 d . . .
H76 H 0.9530 0.7461 0.0528 0.042 Uiso 1 1 calc R . .
C77 C 0.9631(3) 0.8520(2) 0.10180(19) 0.0280(9) Uani 1 1 d . . .
H77 H 0.9134 0.8927 0.0789 0.034 Uiso 1 1 calc R . .
C78 C 0.7475(3) 0.9334(2) 0.42183(18) 0.0273(9) Uani 1 1 d . . .
H78A H 0.6854 0.9730 0.4116 0.041 Uiso 1 1 calc R . .
H78B H 0.7681 0.9471 0.4648 0.041 Uiso 1 1 calc R . .
H78C H 0.7348 0.8699 0.4301 0.041 Uiso 1 1 calc R . .
C79 C 0.8729(3) 1.0754(2) 0.3281(2) 0.0364(10) Uani 1 1 d . . .
H79A H 0.9182 1.0890 0.2826 0.055 Uiso 1 1 calc R . .
H79B H 0.9040 1.0866 0.3677 0.055 Uiso 1 1 calc R . .
H79C H 0.8080 1.1142 0.3263 0.055 Uiso 1 1 calc R . .
C80 C 0.9674(3) 0.8801(3) 0.3712(2) 0.0405(11) Uani 1 1 d . . .
H80A H 0.9594 0.8161 0.3745 0.061 Uiso 1 1 calc R . .
H80B H 0.9769 0.8915 0.4181 0.061 Uiso 1 1 calc R . .
H80C H 1.0265 0.8948 0.3356 0.061 Uiso 1 1 calc R . .
C81 C 0.4314(6) 0.2618(5) 0.0752(3) 0.130(3) Uiso 1 1 d D . .
H81A H 0.3818 0.2807 0.0420 0.196 Uiso 1 1 calc R . .
H81B H 0.4620 0.1994 0.0717 0.196 Uiso 1 1 calc R . .
H81C H 0.4844 0.3021 0.0626 0.196 Uiso 1 1 calc R . .
C82 C 0.3801(4) 0.2668(3) 0.1496(3) 0.0719(15) Uiso 1 1 d D . .
H82A H 0.4311 0.2601 0.1821 0.086 Uiso 1 1 calc R . .
H82B H 0.3373 0.2172 0.1665 0.086 Uiso 1 1 calc R . .
C83 C 0.3161(4) 0.3564(3) 0.1502(3) 0.0634(14) Uiso 1 1 d D . .
H83A H 0.2744 0.3568 0.1982 0.076 Uiso 1 1 calc R . .
H83B H 0.2694 0.3639 0.1146 0.076 Uiso 1 1 calc R . .
C84 C 0.3757(4) 0.4357(3) 0.1335(3) 0.0562(13) Uiso 1 1 d D B .
H84A H 0.4103 0.4394 0.0832 0.067 Uiso 1 1 calc R . .
H84B H 0.4290 0.4235 0.1647 0.067 Uiso 1 1 calc R . .
C85 C 0.3156(5) 0.5287(4) 0.1428(4) 0.116(2) Uiso 1 1 d D . .
H85A H 0.2597 0.5205 0.1836 0.139 Uiso 1 1 calc R A 1
H85B H 0.2850 0.5541 0.0990 0.139 Uiso 1 1 calc R A 1
C86 C 0.3849(9) 0.6023(7) 0.1576(7) 0.074(4) Uiso 0.532(14) 1 d PD B 1
H86A H 0.4489 0.5701 0.1715 0.111 Uiso 0.532(14) 1 calc PR B 1
H86B H 0.3479 0.6342 0.1963 0.111 Uiso 0.532(14) 1 calc PR B 1
H86C H 0.3990 0.6462 0.1137 0.111 Uiso 0.532(14) 1 calc PR B 1
C86A C 0.3681(7) 0.6098(5) 0.1124(5) 0.036(3) Uiso 0.468(14) 1 d PD B 2
H86D H 0.4050 0.6231 0.1481 0.055 Uiso 0.468(14) 1 calc PR B 2
H86E H 0.3181 0.6618 0.0996 0.055 Uiso 0.468(14) 1 calc PR B 2
H86F H 0.4160 0.5980 0.0694 0.055 Uiso 0.468(14) 1 calc PR B 2

loop_
_atom_site_aniso_label
_atom_site_aniso_U_11
_atom_site_aniso_U_22
_atom_site_aniso_U_33
_atom_site_aniso_U_23
_atom_site_aniso_U_13
_atom_site_aniso_U_12
Mn1 0.0349(4) 0.0197(3) 0.0249(3) -0.0048(2) -0.0006(3) -0.0090(3)
Mn2 0.0311(4) 0.0178(3) 0.0278(3) -0.0028(2) -0.0030(3) -0.0049(2)
Si1 0.0197(6) 0.0180(5) 0.0168(5) -0.0031(4) 0.0002(4) -0.0034(4)
Si2 0.0243(6) 0.0232(5) 0.0202(5) -0.0045(4) -0.0028(5) -0.0037(4)
N1 0.0232(19) 0.0177(14) 0.0134(14) 0.0002(11) 0.0006(13) -0.0059(12)
N2 0.0230(19) 0.0196(14) 0.0203(15) -0.0023(12) -0.0022(13) -0.0028(13)
C1 0.014(2) 0.0121(15) 0.0180(17) -0.0034(13) -0.0002(15) -0.0035(13)
C2 0.020(2) 0.0160(16) 0.0170(17) -0.0024(13) 0.0000(15) -0.0050(15)
C3 0.017(2) 0.0147(16) 0.0262(19) -0.0022(14) -0.0039(16) -0.0006(14)
C4 0.024(2) 0.0239(17) 0.0196(18) -0.0037(14) -0.0037(16) -0.0087(16)
C5 0.020(2) 0.0215(17) 0.0208(18) -0.0040(14) -0.0013(16) -0.0042(15)
C6 0.021(2) 0.0156(16) 0.0179(17) -0.0018(14) -0.0054(16) -0.0052(15)
C7 0.021(2) 0.0244(18) 0.0213(18) 0.0048(15) -0.0010(16) -0.0046(16)
C8 0.042(3) 0.034(2) 0.025(2) 0.0042(17) -0.0034(19) -0.0080(19)
C9 0.055(3) 0.0253(19) 0.036(2) 0.0051(17) -0.008(2) -0.017(2)
C10 0.0097(19) 0.0201(16) 0.0195(17) 0.0024(14) -0.0016(15) -0.0044(14)
C11 0.018(2) 0.0187(16) 0.0176(17) -0.0011(14) -0.0052(15) -0.0032(15)
C12 0.027(2) 0.0247(18) 0.027(2) -0.0045(16) -0.0076(18) -0.0087(16)
C13 0.033(3) 0.036(2) 0.031(2) -0.0133(17) -0.0068(19) -0.0053(19)
C14 0.040(3) 0.0266(19) 0.036(2) -0.0032(17) -0.015(2) -0.0114(19)
C15 0.029(3) 0.0281(19) 0.038(2) 0.0104(18) -0.011(2) -0.0151(18)
C16 0.021(2) 0.0263(18) 0.0241(19) -0.0006(15) -0.0045(17) -0.0067(16)
C17 0.017(2) 0.0236(17) 0.0257(19) -0.0016(15) 0.0010(16) -0.0100(15)
C18 0.022(2) 0.0259(18) 0.026(2) -0.0033(15) -0.0077(17) -0.0031(16)
C19 0.036(3) 0.032(2) 0.032(2) 0.0071(18) -0.017(2) -0.0063(19)
C20 0.031(3) 0.030(2) 0.051(3) 0.001(2) -0.011(2) 0.0081(18)
C21 0.038(3) 0.034(2) 0.044(2) -0.0059(19) -0.004(2) 0.0071(19)
C22 0.027(2) 0.0291(19) 0.033(2) -0.0073(17) -0.0076(19) 0.0067(17)
C23 0.017(2) 0.0185(16) 0.0134(16) -0.0024(13) 0.0030(15) -0.0016(14)
C24 0.015(2) 0.0206(17) 0.0196(18) -0.0013(14) 0.0044(15) -0.0043(15)
C25 0.020(2) 0.0260(18) 0.0242(19) -0.0019(15) 0.0003(16) -0.0047(16)
C26 0.025(2) 0.0204(17) 0.0226(19) -0.0004(15) 0.0018(17) -0.0028(16)
C27 0.020(2) 0.0187(17) 0.036(2) -0.0075(16) 0.0015(18) -0.0037(15)
C28 0.023(2) 0.0309(19) 0.029(2) -0.0113(16) -0.0023(17) -0.0022(17)
C29 0.023(2) 0.0264(18) 0.0210(19) -0.0022(15) -0.0029(17) -0.0021(16)
C30 0.018(2) 0.0219(17) 0.0222(18) 0.0038(15) -0.0074(16) -0.0038(15)
C31 0.019(2) 0.0219(17) 0.027(2) -0.0045(15) -0.0044(17) 0.0018(16)
C32 0.012(2) 0.034(2) 0.032(2) -0.0026(17) 0.0031(17) -0.0023(16)
C33 0.016(2) 0.038(2) 0.041(2) 0.0027(18) -0.0069(19) -0.0079(18)
C34 0.029(3) 0.031(2) 0.041(2) -0.0069(18) -0.011(2) -0.0080(18)
C35 0.023(2) 0.0284(19) 0.030(2) -0.0083(16) -0.0010(18) -0.0062(17)
C36 0.025(2) 0.0249(18) 0.0233(19) -0.0031(15) -0.0040(17) -0.0029(16)
C37 0.042(3) 0.0211(18) 0.026(2) -0.0019(16) -0.0067(19) 0.0053(17)
C38 0.040(3) 0.0261(19) 0.0215(19) 0.0028(16) 0.0019(18) -0.0065(18)
C39 0.030(2) 0.0292(19) 0.0209(19) -0.0111(15) 0.0049(17) -0.0042(17)
C40 0.027(2) 0.033(2) 0.030(2) -0.0105(16) -0.0050(18) 0.0004(17)
C41 0.033(3) 0.0282(19) 0.025(2) -0.0100(16) 0.0012(18) -0.0102(17)
C42 0.025(2) 0.0225(17) 0.0178(18) -0.0028(14) -0.0017(16) -0.0011(15)
C43 0.030(3) 0.0284(19) 0.033(2) -0.0088(16) -0.0006(19) 0.0013(17)
C44 0.026(2) 0.0321(19) 0.027(2) -0.0077(16) 0.0024(18) -0.0047(17)
C45 0.027(2) 0.0125(15) 0.0176(17) -0.0029(13) -0.0045(16) -0.0014(15)
C46 0.031(2) 0.0156(16) 0.0141(17) -0.0066(13) 0.0027(16) -0.0037(15)
C47 0.027(2) 0.0232(18) 0.0227(19) -0.0087(15) -0.0052(17) 0.0030(16)
C48 0.026(2) 0.0183(17) 0.0197(18) -0.0027(14) -0.0016(17) -0.0019(16)
C49 0.030(2) 0.0178(17) 0.0224(19) -0.0027(15) 0.0023(17) -0.0081(16)
C50 0.029(2) 0.0172(16) 0.0165(17) -0.0018(14) -0.0001(16) -0.0063(16)
C51 0.041(3) 0.0203(18) 0.025(2) -0.0003(15) -0.0062(19) -0.0018(17)
C52 0.018(2) 0.0191(16) 0.0251(19) -0.0002(14) -0.0028(16) 0.0011(15)
C53 0.031(3) 0.0228(18) 0.0218(19) -0.0029(15) -0.0044(17) -0.0068(16)
C54 0.038(3) 0.029(2) 0.038(2) -0.0145(17) -0.009(2) 0.0031(18)
C55 0.053(4) 0.047(2) 0.066(3) -0.032(2) -0.025(3) 0.005(2)
C56 0.049(4) 0.058(3) 0.077(4) -0.032(3) -0.033(3) 0.007(3)
C57 0.046(3) 0.050(3) 0.080(3) -0.029(2) -0.037(3) 0.018(2)
C58 0.042(3) 0.030(2) 0.048(3) -0.0146(18) -0.024(2) 0.0085(19)
C59 0.021(2) 0.0189(17) 0.0197(18) -0.0029(14) -0.0038(16) 0.0007(15)
C60 0.019(2) 0.0241(18) 0.032(2) -0.0062(16) -0.0013(17) 0.0011(16)
C61 0.030(3) 0.034(2) 0.026(2) 0.0003(17) 0.0015(18) -0.0015(18)
C62 0.039(3) 0.0278(19) 0.028(2) -0.0120(17) 0.002(2) 0.0041(18)
C63 0.045(3) 0.0240(19) 0.033(2) -0.0063(17) -0.005(2) -0.0061(18)
C64 0.033(3) 0.0247(18) 0.024(2) -0.0042(16) -0.0015(18) -0.0064(17)
C65 0.030(2) 0.0186(17) 0.0178(18) -0.0027(14) -0.0003(16) -0.0048(16)
C66 0.023(2) 0.0187(17) 0.0219(19) -0.0009(14) -0.0028(17) 0.0031(15)
C67 0.023(2) 0.0231(18) 0.029(2) -0.0060(15) 0.0021(17) -0.0036(16)
C68 0.036(3) 0.0234(18) 0.036(2) -0.0096(16) 0.001(2) -0.0105(18)
C69 0.022(2) 0.0279(19) 0.037(2) 0.0078(17) -0.0045(19) -0.0045(17)
C70 0.027(3) 0.033(2) 0.027(2) -0.0036(17) 0.0032(18) -0.0050(18)
C71 0.029(2) 0.0261(18) 0.025(2) -0.0016(16) 0.0002(18) -0.0028(17)
C72 0.029(2) 0.0164(16) 0.0174(18) 0.0005(14) 0.0028(16) -0.0022(15)
C73 0.033(3) 0.0282(19) 0.027(2) -0.0038(16) -0.0005(18) -0.0012(18)
C74 0.040(3) 0.0240(19) 0.033(2) 0.0038(17) 0.003(2) 0.0071(18)
C75 0.050(3) 0.0223(19) 0.040(2) -0.0042(18) 0.021(2) -0.008(2)
C76 0.038(3) 0.031(2) 0.038(2) -0.0083(18) 0.006(2) -0.015(2)
C77 0.035(3) 0.0206(18) 0.027(2) -0.0046(15) 0.0022(18) -0.0076(17)
C78 0.030(3) 0.0290(19) 0.0213(19) -0.0026(15) -0.0013(17) -0.0023(17)
C79 0.048(3) 0.038(2) 0.027(2) -0.0111(17) 0.003(2) -0.017(2)
C80 0.033(3) 0.056(3) 0.033(2) -0.013(2) -0.009(2) 0.003(2)

loop_
_atom_type_symbol
_atom_type_description
_atom_type_scat_dispersion_real
_atom_type_scat_dispersion_imag
_atom_type_scat_source
C C 0.0033 0.0016 'International Tables Vol C Tables 4.2.6.8 and 6.1.1.4'
H H 0.0000 0.0000 'International Tables Vol C Tables 4.2.6.8 and 6.1.1.4'
N N 0.0061 0.0033 'International Tables Vol C Tables 4.2.6.8 and 6.1.1.4'
Si Si 0.0817 0.0704 'International Tables Vol C Tables 4.2.6.8 and 6.1.1.4'
Mn Mn 0.3368 0.7283 'International Tables Vol C Tables 4.2.6.8 and 6.1.1.4'

loop_
_geom_angle_atom_site_label_1
_geom_angle_atom_site_label_2
_geom_angle_atom_site_label_3
_geom_angle
N1 Mn1 Mn2 154.08(7)
N2 Mn2 Mn1 152.01(9)
N1 Si1 C36 104.24(14)
N1 Si1 C42 110.84(15)
C36 Si1 C42 109.97(16)
N1 Si1 C39 112.63(15)
C36 Si1 C39 110.63(16)
C42 Si1 C39 108.49(16)
N2 Si2 C80 108.60(17)
N2 Si2 C78 112.52(16)
C80 Si2 C78 105.74(17)
N2 Si2 C79 112.33(15)
C80 Si2 C79 108.8(2)
C78 Si2 C79 108.58(17)
C1 N1 Si1 124.0(2)
C1 N1 Mn1 112.18(18)
Si1 N1 Mn1 123.82(13)
C45 N2 Si2 121.7(2)
C45 N2 Mn2 115.0(2)
Si2 N2 Mn2 122.46(14)
C6 C1 C2 117.9(3)
C6 C1 N1 120.6(3)
C2 C1 N1 121.1(3)
C3 C2 C1 119.9(3)
C3 C2 C10 120.5(3)
C1 C2 C10 118.9(3)
C2 C3 C4 122.5(3)
C5 C4 C3 117.5(3)
C5 C4 C7 120.9(3)
C3 C4 C7 121.4(3)
C4 C5 C6 121.3(3)
C1 C6 C5 120.5(3)
C1 C6 C23 119.4(3)
C5 C6 C23 119.8(3)
C8 C7 C4 112.1(3)
C8 C7 C9 109.3(3)
C4 C7 C9 112.1(3)
C17 C10 C2 115.6(2)
C17 C10 C11 110.9(3)
C2 C10 C11 109.3(3)
C12 C11 C16 117.6(3)
C12 C11 C10 123.2(3)
C16 C11 C10 119.2(3)
C11 C12 C13 121.6(4)
C14 C13 C12 120.2(4)
C13 C14 C15 119.4(3)
C14 C15 C16 120.4(4)
C15 C16 C11 120.7(4)
C22 C17 C18 117.3(3)
C22 C17 C10 120.6(3)
C18 C17 C10 122.1(3)
C19 C18 C17 121.2(4)
C20 C19 C18 120.3(3)
C19 C20 C21 120.0(4)
C20 C21 C22 119.2(4)
C17 C22 C21 122.0(3)
C30 C23 C6 113.9(2)
C30 C23 C24 112.3(3)
C6 C23 C24 111.7(3)
C29 C24 C25 118.4(3)
C29 C24 C23 122.1(3)
C25 C24 C23 119.5(3)
C26 C25 C24 121.3(3)
C25 C26 C27 120.1(3)
C28 C27 C26 120.0(3)
C27 C28 C29 119.9(3)
C24 C29 C28 120.3(3)
C31 C30 C35 118.6(3)
C31 C30 C23 123.0(3)
C35 C30 C23 118.3(3)
C30 C31 C32 120.0(3)
C33 C32 C31 120.7(4)
C34 C33 C32 119.5(4)
C33 C34 C35 120.4(4)
C34 C35 C30 120.8(4)
C38 C36 C37 109.2(3)
C38 C36 Si1 115.6(2)
C37 C36 Si1 112.7(2)
C40 C39 C41 109.8(3)
C40 C39 Si1 115.1(2)
C41 C39 Si1 112.0(3)
C43 C42 C44 109.3(3)
C43 C42 Si1 118.4(3)
C44 C42 Si1 111.4(2)
C46 C45 C50 118.1(3)
C46 C45 N2 121.7(3)
C50 C45 N2 120.1(3)
C47 C46 C45 119.7(3)
C47 C46 C52 119.1(3)
C45 C46 C52 121.1(3)
C48 C47 C46 122.1(4)
C49 C48 C47 117.5(3)
C49 C48 C51 121.9(3)
C47 C48 C51 120.6(3)
C48 C49 C50 122.5(3)
C49 C50 C45 119.8(3)
C49 C50 C65 122.6(3)
C45 C50 C65 117.6(3)
C59 C52 C46 113.5(3)
C59 C52 C53 113.0(3)
C46 C52 C53 110.8(3)
C58 C53 C54 117.5(3)
C58 C53 C52 123.8(3)
C54 C53 C52 118.7(4)
C55 C54 C53 121.8(4)
C56 C55 C54 119.6(4)
C57 C56 C55 119.3(4)
C56 C57 C58 121.2(4)
C53 C58 C57 120.6(4)
C64 C59 C60 117.4(3)
C64 C59 C52 122.9(3)
C60 C59 C52 119.7(3)
C61 C60 C59 121.1(3)
C62 C61 C60 120.7(4)
C61 C62 C63 118.4(4)
C64 C63 C62 121.2(3)
C63 C64 C59 121.2(3)
C66 C65 C50 114.0(3)
C66 C65 C72 111.9(3)
C50 C65 C72 110.6(3)
C71 C66 C67 117.7(3)
C71 C66 C65 123.0(3)
C67 C66 C65 119.3(3)
C68 C67 C66 121.3(4)
C67 C68 C69 120.3(3)
C70 C69 C68 119.9(3)
C69 C70 C71 119.0(4)
C66 C71 C70 121.8(3)
C77 C72 C73 117.9(3)
C77 C72 C65 122.2(3)
C73 C72 C65 119.9(3)
C74 C73 C72 121.0(4)
C75 C74 C73 119.6(4)
C76 C75 C74 120.2(4)
C75 C76 C77 120.0(4)
C72 C77 C76 121.4(4)
C81 C82 C83 108.5(5)
C82 C83 C84 113.9(4)
C83 C84 C85 116.5(4)
C86A C85 C84 117.2(6)
C86A C85 C86 33.5(4)
C84 C85 C86 113.7(6)

loop_
_geom_bond_atom_site_label_1
_geom_bond_atom_site_label_2
_geom_bond_distance
Mn1 N1 2.027(3)
Mn1 Mn2 2.7431(7)
Mn2 N2 2.010(3)
Si1 N1 1.724(3)
Si1 C36 1.893(3)
Si1 C42 1.900(4)
Si1 C39 1.903(4)
Si2 N2 1.719(3)
Si2 C80 1.876(4)
Si2 C78 1.877(4)
Si2 C79 1.884(3)
N1 C1 1.435(4)
N2 C45 1.427(4)
C1 C6 1.405(5)
C1 C2 1.412(4)
C2 C3 1.388(4)
C2 C10 1.523(5)
C3 C4 1.393(5)
C4 C5 1.390(5)
C4 C7 1.523(4)
C5 C6 1.407(4)
C6 C23 1.531(4)
C7 C8 1.523(5)
C7 C9 1.525(5)
C10 C17 1.517(5)
C10 C11 1.537(4)
C11 C12 1.376(5)
C11 C16 1.396(5)
C12 C13 1.393(5)
C13 C14 1.366(5)
C14 C15 1.379(6)
C15 C16 1.390(5)
C17 C22 1.382(5)
C17 C18 1.393(4)
C18 C19 1.385(5)
C19 C20 1.366(6)
C20 C21 1.385(5)
C21 C22 1.387(5)
C23 C30 1.530(5)
C23 C24 1.531(4)
C24 C29 1.388(5)
C24 C25 1.393(4)
C25 C26 1.373(5)
C26 C27 1.384(5)
C27 C28 1.374(5)
C28 C29 1.405(5)
C30 C31 1.383(5)
C30 C35 1.393(5)
C31 C32 1.394(5)
C32 C33 1.378(5)
C33 C34 1.370(6)
C34 C35 1.382(5)
C36 C38 1.541(5)
C36 C37 1.542(5)
C39 C40 1.543(5)
C39 C41 1.548(4)
C42 C43 1.531(5)
C42 C44 1.550(5)
C45 C46 1.412(5)
C45 C50 1.412(5)
C46 C47 1.400(4)
C46 C52 1.520(5)
C47 C48 1.386(5)
C48 C49 1.384(5)
C48 C51 1.513(4)
C49 C50 1.390(4)
C50 C65 1.530(5)
C52 C59 1.520(5)
C52 C53 1.530(5)
C53 C58 1.386(6)
C53 C54 1.390(5)
C54 C55 1.387(6)
C55 C56 1.381(7)
C56 C57 1.367(6)
C57 C58 1.389(6)
C59 C64 1.388(4)
C59 C60 1.396(5)
C60 C61 1.385(5)
C61 C62 1.381(5)
C62 C63 1.382(5)
C63 C64 1.376(5)
C65 C66 1.526(5)
C65 C72 1.534(4)
C66 C71 1.381(5)
C66 C67 1.393(5)
C67 C68 1.374(5)
C68 C69 1.384(5)
C69 C70 1.382(5)
C70 C71 1.399(5)
C72 C77 1.380(5)
C72 C73 1.396(5)
C73 C74 1.390(5)
C74 C75 1.379(6)
C75 C76 1.372(6)
C76 C77 1.385(5)
C81 C82 1.480(6)
C82 C83 1.493(5)
C83 C84 1.501(5)
C84 C85 1.536(6)
C85 C86A 1.484(6)
C85 C86 1.651(7)
